data_7001413
loop_
_publ_author_name
'Levason, William'
'Manning, Joanna M.'
'Reid, Gillian'
'Tuggey, Matthew'
'Webster, Michael'

_publ_section_title
;
 Selenoether macrocyclic chemistry--syntheses and ligand properties of
 new small-ring Se3- and Se2N-donor macrocycles
;
_journal_issue 23
_journal_name_full 'Dalton Transactions'
_journal_page_first 4569
_journal_page_last 4577
_journal_paper_doi 10.1039/b900321e
_journal_year 2009
_chemical_formula_moiety 'C15 H15 N Se2'
_chemical_formula_sum 'C15 H15 N Se2'
_chemical_formula_weight 367.20
_chemical_name_systematic
;
3,12-diselena-18-aza-tricyclo[12.3.1.0^5,10^]octadeca-
1(17),5,7,9,14(18),15-hexaene
;
_space_group_IT_number 2
_symmetry_cell_setting triclinic
_symmetry_Int_Tables_number 2
_symmetry_space_group_name_Hall '-P 1'
_symmetry_space_group_name_H-M 'P -1'
_atom_sites_solution_hydrogens geom
_atom_sites_solution_primary direct
_atom_sites_solution_secondary difmap
_audit_creation_date 2007-05-01
_audit_creation_method 'SHELXL-97 + hand edit'
_audit_update_record '2008-06-27 added systematic name'
_cell_angle_alpha 100.295(15)
_cell_angle_beta 90.724(10)
_cell_angle_gamma 105.652(10)
_cell_formula_units_Z 2
_cell_length_a 8.368(2)
_cell_length_b 8.925(2)
_cell_length_c 9.562(3)
_cell_measurement_reflns_used 10475
_cell_measurement_temperature 120(2)
_cell_measurement_theta_max 27.48
_cell_measurement_theta_min 2.91
_cell_volume 675.2(3)
_computing_structure_refinement 'SHELXL-97 (Sheldrick, 1997)'
_computing_structure_solution 'SHELXS-97 (Sheldrick, 1997)'
_diffrn_ambient_temperature 120(2)
_diffrn_measured_fraction_theta_full 0.981
_diffrn_measured_fraction_theta_max 0.981
_diffrn_measurement_device_type 'Bruker-Nonius 95mm CCD camera on \k-goniostat'
_diffrn_measurement_method '\f & \w scans'
_diffrn_radiation_monochromator graphite
_diffrn_radiation_source 'Bruker-Nonius FR591 rotating anode'
_diffrn_radiation_type MoK\a
_diffrn_radiation_wavelength 0.71073
_diffrn_reflns_av_R_equivalents 0.0640
_diffrn_reflns_av_sigmaI/netI 0.0658
_diffrn_reflns_limit_h_max 10
_diffrn_reflns_limit_h_min -10
_diffrn_reflns_limit_k_max 11
_diffrn_reflns_limit_k_min -11
_diffrn_reflns_limit_l_max 12
_diffrn_reflns_limit_l_min -12
_diffrn_reflns_number 11910
_diffrn_reflns_theta_full 27.60
_diffrn_reflns_theta_max 27.60
_diffrn_reflns_theta_min 3.23
_diffrn_standards_decay_% 0
_diffrn_standards_number 0
_exptl_absorpt_coefficient_mu 5.457
_exptl_absorpt_correction_T_max 1.0000
_exptl_absorpt_correction_T_min 0.7462
_exptl_absorpt_correction_type multi-scan
_exptl_absorpt_process_details 'G.M. Sheldrick, (2003). SADABS. Version 2.10. Bruker AXS Inc.'
_exptl_crystal_colour colourless
_exptl_crystal_density_diffrn 1.806
_exptl_crystal_density_method 'not measured'
_exptl_crystal_description block
_exptl_crystal_F_000 360
_exptl_crystal_size_max 0.20
_exptl_crystal_size_mid 0.16
_exptl_crystal_size_min 0.12
_refine_diff_density_max 1.824
_refine_diff_density_min -1.017
_refine_diff_density_rms 0.205
_refine_ls_extinction_method none
_refine_ls_goodness_of_fit_ref 1.112
_refine_ls_hydrogen_treatment constr
_refine_ls_matrix_type full
_refine_ls_number_parameters 163
_refine_ls_number_reflns 3074
_refine_ls_number_restraints 0
_refine_ls_restrained_S_all 1.112
_refine_ls_R_factor_all 0.0775
_refine_ls_R_factor_gt 0.0562
_refine_ls_shift/su_max 0.000
_refine_ls_shift/su_mean 0.000
_refine_ls_structure_factor_coef Fsqd
_refine_ls_weighting_details 'w=1/[\s^2^(Fo^2^)+(0.0588P)^2^+6.3166P] where P=(Fo^2^+2Fc^2^)/3'
_refine_ls_weighting_scheme calc
_refine_ls_wR_factor_gt 0.1513
_refine_ls_wR_factor_ref 0.1627
_reflns_number_gt 2377
_reflns_number_total 3074
_reflns_threshold_expression I>2sigma(I)
_cod_data_source_file b900321e.txt
_cod_data_source_block 07jmm001p
_cod_database_code 7001413

loop_
_symmetry_equiv_pos_as_xyz
'x, y, z'
'-x, -y, -z'

loop_
_atom_site_label
_atom_site_type_symbol
_atom_site_fract_x
_atom_site_fract_y
_atom_site_fract_z
_atom_site_U_iso_or_equiv
_atom_site_adp_type
_atom_site_occupancy
_atom_site_symmetry_multiplicity
_atom_site_calc_flag
_atom_site_refinement_flags
_atom_site_disorder_assembly
_atom_site_disorder_group
Se1 Se 0.78578(8) 0.68391(8) 0.32816(7) 0.0218(2) Uani 1 1 d . . .
Se2 Se 0.31202(8) 0.23139(8) 0.18396(7) 0.0197(2) Uani 1 1 d . . .
N1 N 0.4029(7) 0.5930(7) 0.2553(6) 0.0206(12) Uani 1 1 d . . .
C1 C 0.6848(9) 0.4850(8) 0.3987(7) 0.0205(14) Uani 1 1 d . . .
H1A H 0.7164 0.5020 0.5016 0.025 Uiso 1 1 calc R . .
H1B H 0.5623 0.4609 0.3875 0.025 Uiso 1 1 calc R . .
C2 C 0.7367(9) 0.3450(8) 0.3229(7) 0.0211(14) Uani 1 1 d . . .
C3 C 0.8571(9) 0.2936(9) 0.3887(8) 0.0247(15) Uani 1 1 d . . .
H3 H 0.9081 0.3514 0.4787 0.030 Uiso 1 1 calc R . .
C4 C 0.9043(9) 0.1600(9) 0.3258(9) 0.0269(16) Uani 1 1 d . . .
H4 H 0.9852 0.1267 0.3732 0.032 Uiso 1 1 calc R . .
C5 C 0.8322(9) 0.0763(9) 0.1937(9) 0.0269(16) Uani 1 1 d . . .
H5 H 0.8642 -0.0143 0.1493 0.032 Uiso 1 1 calc R . .
C6 C 0.7127(9) 0.1258(9) 0.1267(8) 0.0246(15) Uani 1 1 d . . .
H6 H 0.6628 0.0670 0.0367 0.029 Uiso 1 1 calc R . .
C7 C 0.6639(8) 0.2584(8) 0.1869(7) 0.0200(14) Uani 1 1 d . . .
C8 C 0.5343(8) 0.3070(8) 0.1085(7) 0.0210(14) Uani 1 1 d . . .
H8A H 0.5295 0.2617 0.0057 0.025 Uiso 1 1 calc R . .
H8B H 0.5654 0.4239 0.1199 0.025 Uiso 1 1 calc R . .
C9 C 0.2023(9) 0.3698(8) 0.1072(7) 0.0201(14) Uani 1 1 d . . .
H9A H 0.2234 0.3636 0.0049 0.024 Uiso 1 1 calc R . .
H9B H 0.0808 0.3289 0.1137 0.024 Uiso 1 1 calc R . .
C10 C 0.2560(8) 0.5416(8) 0.1798(7) 0.0187(13) Uani 1 1 d . . .
C11 C 0.1592(10) 0.6436(9) 0.1668(8) 0.0279(16) Uani 1 1 d . . .
H11 H 0.0528 0.6041 0.1172 0.033 Uiso 1 1 calc R . .
C12 C 0.2187(10) 0.8023(9) 0.2261(9) 0.0281(17) Uani 1 1 d . . .
H12 H 0.1542 0.8731 0.2169 0.034 Uiso 1 1 calc R . .
C13 C 0.3741(9) 0.8576(9) 0.2997(8) 0.0245(15) Uani 1 1 d . . .
H13 H 0.4196 0.9668 0.3392 0.029 Uiso 1 1 calc R . .
C14 C 0.4609(9) 0.7465(8) 0.3136(7) 0.0186(13) Uani 1 1 d . . .
C15 C 0.6229(9) 0.7956(8) 0.4034(8) 0.0224(14) Uani 1 1 d . . .
H15A H 0.5993 0.7759 0.5007 0.027 Uiso 1 1 calc R . .
H15B H 0.6727 0.9109 0.4106 0.027 Uiso 1 1 calc R . .

loop_
_atom_site_aniso_label
_atom_site_aniso_U_11
_atom_site_aniso_U_22
_atom_site_aniso_U_33
_atom_site_aniso_U_23
_atom_site_aniso_U_13
_atom_site_aniso_U_12
Se1 0.0219(4) 0.0197(4) 0.0199(4) 0.0009(3) -0.0002(3) 0.0013(3)
Se2 0.0204(4) 0.0168(4) 0.0202(4) 0.0024(3) -0.0010(3) 0.0034(3)
N1 0.027(3) 0.020(3) 0.013(3) 0.002(2) 0.003(2) 0.003(2)
C1 0.021(3) 0.019(3) 0.019(3) -0.001(3) 0.001(3) 0.004(3)
C2 0.025(4) 0.019(3) 0.020(3) 0.007(3) 0.001(3) 0.004(3)
C3 0.022(4) 0.024(4) 0.021(4) 0.000(3) -0.006(3) -0.003(3)
C4 0.020(4) 0.025(4) 0.039(4) 0.012(3) 0.000(3) 0.009(3)
C5 0.021(4) 0.024(4) 0.036(4) 0.008(3) 0.007(3) 0.004(3)
C6 0.024(4) 0.023(4) 0.022(4) -0.002(3) 0.001(3) 0.003(3)
C7 0.017(3) 0.022(3) 0.020(3) 0.005(3) 0.003(3) 0.001(3)
C8 0.023(3) 0.020(3) 0.017(3) 0.003(3) 0.001(3) 0.001(3)
C9 0.023(3) 0.017(3) 0.019(3) 0.001(3) -0.007(3) 0.006(3)
C10 0.020(3) 0.023(3) 0.012(3) 0.002(3) 0.002(2) 0.005(3)
C11 0.029(4) 0.031(4) 0.026(4) 0.007(3) 0.003(3) 0.012(3)
C12 0.037(4) 0.021(4) 0.032(4) 0.003(3) 0.005(3) 0.017(3)
C13 0.032(4) 0.017(3) 0.024(4) -0.001(3) 0.006(3) 0.009(3)
C14 0.026(3) 0.013(3) 0.015(3) 0.002(2) 0.003(3) 0.003(3)
C15 0.027(4) 0.016(3) 0.020(3) -0.006(3) -0.001(3) 0.005(3)

loop_
_atom_type_symbol
_atom_type_description
_atom_type_scat_dispersion_real
_atom_type_scat_dispersion_imag
_atom_type_scat_source
C C 0.0033 0.0016 'International Tables Vol C Tables 4.2.6.8 and 6.1.1.4'
H H 0.0000 0.0000 'International Tables Vol C Tables 4.2.6.8 and 6.1.1.4'
N N 0.0061 0.0033 'International Tables Vol C Tables 4.2.6.8 and 6.1.1.4'
Se Se -0.0929 2.2259 'International Tables Vol C Tables 4.2.6.8 and 6.1.1.4'

loop_
_geom_angle_atom_site_label_1
_geom_angle_atom_site_label_2
_geom_angle_atom_site_label_3
_geom_angle
_geom_angle_site_symmetry_1
_geom_angle_site_symmetry_3
_geom_angle_publ_flag
C15 Se1 C1 96.3(3) . . ?
C9 Se2 C8 98.0(3) . . ?
C14 N1 C10 119.4(6) . . ?
C2 C1 Se1 113.6(5) . . ?
C2 C1 H1A 108.8 . . ?
Se1 C1 H1A 108.8 . . ?
C2 C1 H1B 108.8 . . ?
Se1 C1 H1B 108.8 . . ?
H1A C1 H1B 107.7 . . ?
C3 C2 C7 118.2(6) . . ?
C3 C2 C1 119.5(6) . . ?
C7 C2 C1 122.3(6) . . ?
C4 C3 C2 121.8(7) . . ?
C4 C3 H3 119.1 . . ?
C2 C3 H3 119.1 . . ?
C5 C4 C3 119.5(7) . . ?
C5 C4 H4 120.3 . . ?
C3 C4 H4 120.3 . . ?
C4 C5 C6 119.4(7) . . ?
C4 C5 H5 120.3 . . ?
C6 C5 H5 120.3 . . ?
C7 C6 C5 122.1(7) . . ?
C7 C6 H6 118.9 . . ?
C5 C6 H6 118.9 . . ?
C6 C7 C2 118.9(6) . . ?
C6 C7 C8 119.7(6) . . ?
C2 C7 C8 121.4(6) . . ?
C7 C8 Se2 110.4(5) . . ?
C7 C8 H8A 109.6 . . ?
Se2 C8 H8A 109.6 . . ?
C7 C8 H8B 109.6 . . ?
Se2 C8 H8B 109.6 . . ?
H8A C8 H8B 108.1 . . ?
C10 C9 Se2 115.3(5) . . ?
C10 C9 H9A 108.4 . . ?
Se2 C9 H9A 108.4 . . ?
C10 C9 H9B 108.4 . . ?
Se2 C9 H9B 108.4 . . ?
H9A C9 H9B 107.5 . . ?
N1 C10 C11 121.2(7) . . ?
N1 C10 C9 117.2(6) . . ?
C11 C10 C9 121.6(6) . . ?
C12 C11 C10 119.6(7) . . ?
C12 C11 H11 120.2 . . ?
C10 C11 H11 120.2 . . ?
C11 C12 C13 119.4(7) . . ?
C11 C12 H12 120.3 . . ?
C13 C12 H12 120.3 . . ?
C12 C13 C14 117.6(7) . . ?
C12 C13 H13 121.2 . . ?
C14 C13 H13 121.2 . . ?
N1 C14 C13 122.7(7) . . ?
N1 C14 C15 116.8(6) . . ?
C13 C14 C15 120.4(6) . . ?
C14 C15 Se1 113.9(5) . . ?
C14 C15 H15A 108.8 . . ?
Se1 C15 H15A 108.8 . . ?
C14 C15 H15B 108.8 . . ?
Se1 C15 H15B 108.8 . . ?
H15A C15 H15B 107.7 . . ?

loop_
_geom_bond_atom_site_label_1
_geom_bond_atom_site_label_2
_geom_bond_distance
_geom_bond_site_symmetry_2
_geom_bond_publ_flag
Se1 C15 1.967(7) . ?
Se1 C1 1.988(7) . ?
Se2 C9 1.957(7) . ?
Se2 C8 1.992(7) . ?
N1 C14 1.335(9) . ?
N1 C10 1.340(9) . ?
C1 C2 1.501(10) . ?
C1 H1A 0.9900 . ?
C1 H1B 0.9900 . ?
C2 C3 1.399(10) . ?
C2 C7 1.423(10) . ?
C3 C4 1.394(11) . ?
C3 H3 0.9500 . ?
C4 C5 1.385(11) . ?
C4 H4 0.9500 . ?
C5 C6 1.389(11) . ?
C5 H5 0.9500 . ?
C6 C7 1.386(10) . ?
C6 H6 0.9500 . ?
C7 C8 1.509(10) . ?
C8 H8A 0.9900 . ?
C8 H8B 0.9900 . ?
C9 C10 1.508(9) . ?
C9 H9A 0.9900 . ?
C9 H9B 0.9900 . ?
C10 C11 1.392(10) . ?
C11 C12 1.379(11) . ?
C11 H11 0.9500 . ?
C12 C13 1.391(11) . ?
C12 H12 0.9500 . ?
C13 C14 1.401(10) . ?
C13 H13 0.9500 . ?
C14 C15 1.511(10) . ?
C15 H15A 0.9900 . ?
C15 H15B 0.9900 . ?

loop_
_geom_torsion_atom_site_label_1
_geom_torsion_atom_site_label_2
_geom_torsion_atom_site_label_3
_geom_torsion_atom_site_label_4
_geom_torsion
_geom_torsion_site_symmetry_1
_geom_torsion_site_symmetry_2
_geom_torsion_site_symmetry_3
_geom_torsion_site_symmetry_4
_geom_torsion_publ_flag
C15 Se1 C1 C2 160.3(5) . . . . ?
Se1 C1 C2 C3 102.2(7) . . . . ?
Se1 C1 C2 C7 -79.8(7) . . . . ?
C7 C2 C3 C4 -1.0(10) . . . . ?
C1 C2 C3 C4 177.1(7) . . . . ?
C2 C3 C4 C5 0.9(11) . . . . ?
C3 C4 C5 C6 -0.7(11) . . . . ?
C4 C5 C6 C7 0.8(11) . . . . ?
C5 C6 C7 C2 -1.0(11) . . . . ?
C5 C6 C7 C8 179.6(6) . . . . ?
C3 C2 C7 C6 1.1(10) . . . . ?
C1 C2 C7 C6 -177.0(6) . . . . ?
C3 C2 C7 C8 -179.5(6) . . . . ?
C1 C2 C7 C8 2.5(10) . . . . ?
C6 C7 C8 Se2 99.0(7) . . . . ?
C2 C7 C8 Se2 -80.4(7) . . . . ?
C9 Se2 C8 C7 162.5(5) . . . . ?
C8 Se2 C9 C10 -72.7(5) . . . . ?
C14 N1 C10 C11 -3.1(10) . . . . ?
C14 N1 C10 C9 175.5(6) . . . . ?
Se2 C9 C10 N1 20.2(8) . . . . ?
Se2 C9 C10 C11 -161.1(6) . . . . ?
N1 C10 C11 C12 3.4(11) . . . . ?
C9 C10 C11 C12 -175.2(7) . . . . ?
C10 C11 C12 C13 -0.7(12) . . . . ?
C11 C12 C13 C14 -2.0(11) . . . . ?
C10 N1 C14 C13 0.2(10) . . . . ?
C10 N1 C14 C15 177.1(6) . . . . ?
C12 C13 C14 N1 2.3(11) . . . . ?
C12 C13 C14 C15 -174.4(7) . . . . ?
N1 C14 C15 Se1 38.1(8) . . . . ?
C13 C14 C15 Se1 -145.0(6) . . . . ?
C1 Se1 C15 C14 -79.2(5) . . . . ?

loop_
_cod_related_entry_id
_cod_related_entry_database
_cod_related_entry_code
1 ChemSpider 30652599
